data_7240999
loop_
_publ_author_name
'Wu, Wen Xin'
'Wang, Hui'
'Jin, Wei Jun'

_publ_section_title
;
 Locked guest PAHs by soft--cavity--type host assembled via halogen bond
 to form luminescent cocrystals
;
_journal_name_full CrystEngComm
_journal_paper_doi 10.1039/D0CE00965B
_journal_year 2020
_chemical_formula_moiety '3(C6 F4 I2), 3(C11 H9 N O), C18 H12'
_chemical_formula_sum 'C69 H39 F12 I6 N3 O3'
_chemical_formula_weight 1947.43
_space_group_crystal_system monoclinic
_space_group_IT_number 5
_space_group_name_Hall 'C 2y'
_space_group_name_H-M_alt 'C 1 2 1'
_atom_sites_solution_hydrogens geom
_audit_creation_date 2020-07-27
_audit_creation_method
;
Olex2 1.2
(compiled 2018.05.29 svn.r3508 for OlexSys, GUI svn.r5506)
;
_audit_update_record
;
2020-08-03 deposited with the CCDC.	2020-08-03 downloaded from the CCDC.
;
_cell_angle_alpha 90
_cell_angle_beta 121.721(2)
_cell_angle_gamma 90
_cell_formula_units_Z 4
_cell_length_a 24.6480(10)
_cell_length_b 15.7428(5)
_cell_length_c 19.4112(5)
_cell_measurement_reflns_used 14507
_cell_measurement_temperature 100.00(19)
_cell_measurement_theta_max 29.2720
_cell_measurement_theta_min 3.8400
_cell_volume 6406.9(4)
_computing_cell_refinement 'CrysAlisPro 1.171.39.32a (Rigaku OD, 2017)'
_computing_data_collection 'CrysAlisPro 1.171.39.32a (Rigaku OD, 2017)'
_computing_data_reduction 'CrysAlisPro 1.171.39.32a (Rigaku OD, 2017)'
_computing_molecular_graphics 'Olex2 (Dolomanov et al., 2009)'
_computing_publication_material 'Olex2 (Dolomanov et al., 2009)'
_computing_structure_refinement 'ShelXL (Sheldrick, 2015)'
_computing_structure_solution 'SHELXT 2014/5 (Sheldrick, 2014)'
_diffrn_ambient_environment N~2~
_diffrn_ambient_temperature 100.00(19)
_diffrn_detector 'CCD plate'
_diffrn_detector_area_resol_mean 5.3127
_diffrn_detector_type AtlasS2
_diffrn_measured_fraction_theta_full 0.993
_diffrn_measured_fraction_theta_max 0.864
_diffrn_measurement_details
;
List of Runs (angles in degrees, time in seconds):

  # Type    Start    End  Width  t~exp~   \w     \q     \k     \f   Frames
#--------------------------------------------------------------------------
  1  \w    -54.00  41.00   1.00   17.01    --   12.61 -57.00  60.00   95
  2  \w    -19.00  52.00   1.00   17.01    --   12.61 -99.00 -30.00   71
  3  \w     45.00  83.00   1.00   17.01    --   12.61 178.00  60.00   38
  4  \w    -19.00  46.00   1.00   17.01    --   12.61  77.00   0.00   65
  5  \w    -13.00  86.00   1.00   17.01    --   12.61  57.00-150.00   99
;
_diffrn_measurement_device 'four-circle diffractometer'
_diffrn_measurement_device_type 'SuperNova, Dual, Cu at home/near, AtlasS2'
_diffrn_measurement_method '\w scans'
_diffrn_orient_matrix_type 'CrysAlisPro convention (1999,Acta A55,543-557)'
_diffrn_orient_matrix_UB_11 0.0018380000
_diffrn_orient_matrix_UB_12 0.0416325000
_diffrn_orient_matrix_UB_13 0.0132965000
_diffrn_orient_matrix_UB_21 -0.0347505000
_diffrn_orient_matrix_UB_22 -0.0055727000
_diffrn_orient_matrix_UB_23 0.0039763000
_diffrn_orient_matrix_UB_31 0.0159820000
_diffrn_orient_matrix_UB_32 -0.0162685000
_diffrn_orient_matrix_UB_33 0.0309510000
_diffrn_radiation_monochromator mirror
_diffrn_radiation_probe x-ray
_diffrn_radiation_type MoK\a
_diffrn_radiation_wavelength 0.71073
_diffrn_reflns_av_R_equivalents 0.0537
_diffrn_reflns_av_unetI/netI 0.0673
_diffrn_reflns_Laue_measured_fraction_full 0.993
_diffrn_reflns_Laue_measured_fraction_max 0.864
_diffrn_reflns_limit_h_max 30
_diffrn_reflns_limit_h_min -32
_diffrn_reflns_limit_k_max 21
_diffrn_reflns_limit_k_min -15
_diffrn_reflns_limit_l_max 27
_diffrn_reflns_limit_l_min -26
_diffrn_reflns_number 30479
_diffrn_reflns_point_group_measured_fraction_full 0.994
_diffrn_reflns_point_group_measured_fraction_max 0.864
_diffrn_reflns_theta_full 25.242
_diffrn_reflns_theta_max 29.932
_diffrn_reflns_theta_min 3.189
_diffrn_source 'micro-focus sealed X-ray tube'
_diffrn_source_type 'SuperNova (Mo) X-ray Source'
_exptl_absorpt_coefficient_mu 2.995
_exptl_absorpt_correction_T_max 1.00000
_exptl_absorpt_correction_T_min 0.77465
_exptl_absorpt_correction_type multi-scan
_exptl_absorpt_process_details
;
CrysAlisPro 1.171.39.32a (Rigaku Oxford Diffraction, 2017)
Empirical absorption correction using spherical harmonics,
 implemented in SCALE3 ABSPACK scaling algorithm.
;
_exptl_crystal_colour 'clear light colourless'
_exptl_crystal_density_diffrn 2.019
_exptl_crystal_description block
_exptl_crystal_F_000 3696
_exptl_crystal_size_max 0.15
_exptl_crystal_size_mid 0.1
_exptl_crystal_size_min 0.1
_refine_diff_density_max 2.223
_refine_diff_density_min -1.571
_refine_diff_density_rms 0.185
_refine_ls_abs_structure_details
;
 Refined as an inversion twin.
;
_refine_ls_abs_structure_Flack 0.03(4)
_refine_ls_extinction_method none
_refine_ls_goodness_of_fit_ref 1.050
_refine_ls_hydrogen_treatment constr
_refine_ls_matrix_type full
_refine_ls_number_parameters 797
_refine_ls_number_reflns 13540
_refine_ls_number_restraints 589
_refine_ls_restrained_S_all 1.051
_refine_ls_R_factor_all 0.0644
_refine_ls_R_factor_gt 0.0496
_refine_ls_shift/su_max 0.001
_refine_ls_shift/su_mean 0.000
_refine_ls_structure_factor_coef Fsqd
_refine_ls_weighting_details 'w=1/[\s^2^(Fo^2^)+(0.0511P)^2^+25.3988P] where P=(Fo^2^+2Fc^2^)/3'
_refine_ls_weighting_scheme calc
_refine_ls_wR_factor_gt 0.1159
_refine_ls_wR_factor_ref 0.1309
_reflns_Friedel_coverage 0.935
_reflns_Friedel_fraction_full 0.994
_reflns_Friedel_fraction_max 0.865
_reflns_number_gt 10969
_reflns_number_total 13540
_reflns_threshold_expression 'I > 2\s(I)'
_cod_data_source_file d0ce00965b2.cif
_cod_data_source_block 20171024a
_cod_database_code 7240999
_shelx_shelxl_version_number 2014/7
_chemical_oxdiff_formula c1h1n1o1i1f1
_shelx_space_group_comment
;
The symmetry employed for this shelxl refinement is uniquely defined
by the following loop, which should always be used as a source of
symmetry information in preference to the above space-group names.
They are only intended as comments.
;
_shelx_estimated_absorpt_t_max 0.754
_shelx_estimated_absorpt_t_min 0.662
_reflns_odcompleteness_completeness 99.71
_reflns_odcompleteness_iscentric 1
_reflns_odcompleteness_theta 26.32
_olex2_refinement_description
;
1. Twinned data refinement
 Scales: 0.97(5)
 0.03(5)
2. Fixed Uiso
 At 1.2 times of:
  All C(H) groups
3. Uiso/Uaniso restraints and constraints
C1 \\sim C2 \\sim C3 \\sim C4 \\sim C5 \\sim C6 \\sim C7 \\sim C8 \\sim C9
\\sim C10 \\sim C11 \\sim C12 \\sim C13 \\sim C14 \\sim C15 \\sim C16 \\sim C17
\\sim C18: within 3.8A with sigma of 0.02 and sigma for terminal atoms of 0.04
Uanis(C55) \\sim Ueq, Uanis(C29) \\sim Ueq: with sigma of 0.01 and sigma for
terminal atoms of 0.02
Uanis(C1) \\sim Ueq, Uanis(C2) \\sim Ueq, Uanis(C3) \\sim Ueq, Uanis(C4) \\sim
Ueq, Uanis(C5) \\sim Ueq, Uanis(C6) \\sim Ueq, Uanis(C7) \\sim Ueq, Uanis(C8)
\\sim Ueq, Uanis(C9) \\sim Ueq, Uanis(C10) \\sim Ueq, Uanis(C11) \\sim Ueq,
Uanis(C12) \\sim Ueq, Uanis(C13) \\sim Ueq, Uanis(C14) \\sim Ueq, Uanis(C15)
\\sim Ueq, Uanis(C16) \\sim Ueq, Uanis(C17) \\sim Ueq, Uanis(C18) \\sim Ueq:
with sigma of 0.01 and sigma for terminal atoms of 0.02
4.a :
 C1(C2,C3,C4,C5,C6,C7,C8,C9,C10,C11,C12,C13,C14,C15,C16,C17,C18)
4.b Aromatic/amide H refined with riding coordinates:
 C1(H1), C2(H2), C3(H3), C5(H5), C8(H8), C9(H9), C10(H10), C11(H11), C13(H13),
 C14(H14), C16(H16), C18(H18), C19(H19), C20(H20), C21(H21), C22(H22), C25(H25),
  C26(H26), C27(H27), C28(H28), C29(H29), C36(H36), C37(H37), C38(H38),
 C41(H41), C42(H42), C55(H55), C56(H56), C59(H59), C60(H60), C61(H61), C62(H62),
  C63(H63), C64(H64), C65(H65), C68(H68), C69(H69), C70(H70), C71(H71), C72(H72)
;
_olex2_submission_special_instructions 'No special instructions were received'
_oxdiff_exptl_absorpt_empirical_details
;
Empirical correction (ABSPACK) includes:
- Absorption correction using spherical harmonics
- Frame scaling
;
_oxdiff_exptl_absorpt_empirical_full_max 1.183
_oxdiff_exptl_absorpt_empirical_full_min 0.759

loop_
_space_group_symop_operation_xyz
'x, y, z'
'-x, y, -z'
'x+1/2, y+1/2, z'
'-x+1/2, y+1/2, -z'

loop_
_atom_site_label
_atom_site_type_symbol
_atom_site_fract_x
_atom_site_fract_y
_atom_site_fract_z
_atom_site_U_iso_or_equiv
_atom_site_adp_type
_atom_site_occupancy
_atom_site_site_symmetry_order
_atom_site_calc_flag
_atom_site_refinement_flags_posn
_atom_site_refinement_flags_adp
_atom_site_refinement_flags_occupancy
_atom_site_disorder_assembly
_atom_site_disorder_group
F1 F 0.3300(3) 0.5410(7) 0.8018(4) 0.033(2) Uani 1 1 d . . . . .
F2 F 0.3312(4) 0.6510(6) 0.6995(5) 0.031(2) Uani 1 1 d . . . . .
F3 F 0.3398(4) 0.3121(5) 0.6499(5) 0.0340(19) Uani 1 1 d . . . . .
F4 F 0.3371(3) 0.4240(7) 0.5438(4) 0.034(2) Uani 1 1 d . . . . .
F5 F 0.9939(4) -0.1454(6) 0.7702(5) 0.034(2) Uani 1 1 d . . . . .
F6 F 0.9904(3) -0.0374(7) 0.8733(4) 0.032(2) Uani 1 1 d . . . . .
F7 F 1.0055(3) 0.0854(7) 0.6220(4) 0.0258(18) Uani 1 1 d . . . . .
F8 F 1.0017(4) 0.1911(6) 0.7239(5) 0.0314(18) Uani 1 1 d . . . . .
F9 F 0.3280(4) 0.3145(6) 0.1985(5) 0.0325(19) Uani 1 1 d . . . . .
F10 F 0.3225(3) 0.4244(7) 0.2996(4) 0.0296(19) Uani 1 1 d . . . . .
F11 F 0.3464(3) 0.5435(6) 0.0541(4) 0.0283(17) Uani 1 1 d . . . . .
F12 F 0.3439(4) 0.6510(6) 0.1561(5) 0.034(2) Uani 1 1 d . . . . .
I1 I 0.33406(3) 0.33653(5) 0.81051(4) 0.02474(19) Uani 1 1 d . . . . .
I2 I 0.33139(3) 0.62738(5) 0.53534(4) 0.02280(18) Uani 1 1 d . . . . .
I3 I 1.00283(3) -0.12023(5) 0.61241(4) 0.02175(19) Uani 1 1 d . . . . .
I4 I 0.99453(3) 0.16511(5) 0.88388(5) 0.0264(2) Uani 1 1 d . . . . .
I5 I 0.33047(3) 0.62705(5) 0.31116(4) 0.02345(19) Uani 1 1 d . . . . .
I6 I 0.33690(3) 0.33857(5) 0.04057(4) 0.02518(19) Uani 1 1 d . . . . .
N1 N 0.1733(4) 0.6497(8) 0.0793(5) 0.024(3) Uani 1 1 d . . . . .
N2 N 1.0000 0.6881(11) 0.5000 0.019(3) Uani 1 2 d S T P . .
N3 N 0.3237(5) -0.1856(9) 0.4182(6) 0.025(3) Uani 1 1 d . . . . .
N4 N 0.5000 -0.1479(12) 1.0000 0.025(4) Uani 1 2 d S T P . .
O1 O 0.1757(5) 0.7314(8) 0.0810(5) 0.035(3) Uani 1 1 d . . . . .
O2 O 1.0000 0.7723(9) 0.5000 0.027(3) Uani 1 2 d S T P . .
O3 O 0.3201(5) -0.2682(7) 0.4150(5) 0.031(2) Uani 1 1 d . . . . .
O4 O 0.5000 -0.2311(12) 1.0000 0.041(4) Uani 1 2 d S T P . .
C1 C -0.2178(3) 0.4492(5) 0.6461(4) 0.047(3) Uani 1 1 d . U . . .
H1 H -0.2614 0.4501 0.6261 0.056 Uiso 1 1 calc R . . . .
C2 C -0.1875(3) 0.3698(5) 0.6572(4) 0.054(3) Uani 1 1 d G U . . .
H2 H -0.2098 0.3188 0.6437 0.065 Uiso 1 1 calc R . . . .
C3 C -0.1211(3) 0.3734(4) 0.6901(4) 0.057(3) Uani 1 1 d G U . . .
H3 H -0.0993 0.3225 0.6988 0.069 Uiso 1 1 calc R . . . .
C4 C -0.0879(2) 0.4445(4) 0.7094(3) 0.060(3) Uani 1 1 d G U . . .
C5 C -0.0238(2) 0.4253(3) 0.7388(3) 0.076(4) Uani 1 1 d G U . . .
H5 H -0.0110 0.3689 0.7438 0.091 Uiso 1 1 calc R . . . .
C6 C 0.01941(19) 0.4881(3) 0.7599(2) 0.068(3) Uani 1 1 d G U . . .
C7 C 0.0853(2) 0.4667(4) 0.7881(2) 0.059(3) Uani 1 1 d G U . . .
C8 C 0.1215(2) 0.3914(4) 0.8026(4) 0.059(3) Uani 1 1 d G U . . .
H8 H 0.1017 0.3387 0.7918 0.070 Uiso 1 1 calc R . . . .
C9 C 0.1905(3) 0.3967(5) 0.8348(4) 0.049(3) Uani 1 1 d G U . . .
H9 H 0.2138 0.3472 0.8432 0.059 Uiso 1 1 calc R . . . .
C10 C 0.2189(3) 0.4695(5) 0.8514(3) 0.041(3) Uani 1 1 d G U . . .
H10 H 0.2626 0.4718 0.8729 0.049 Uiso 1 1 calc R . . . .
C11 C 0.1834(3) 0.5472(5) 0.8369(3) 0.049(3) Uani 1 1 d G U . . .
H11 H 0.2040 0.5994 0.8490 0.059 Uiso 1 1 calc R . . . .
C12 C 0.1174(2) 0.5429(4) 0.8044(3) 0.065(3) Uani 1 1 d G U . . .
C13 C 0.0884(3) 0.6221(4) 0.7936(4) 0.078(4) Uani 1 1 d G U . . .
H13 H 0.1160 0.6683 0.8090 0.094 Uiso 1 1 calc R . . . .
C14 C 0.0259(3) 0.6429(4) 0.7641(4) 0.087(4) Uani 1 1 d G U . . .
H14 H 0.0097 0.6977 0.7566 0.104 Uiso 1 1 calc R . . . .
C15 C -0.0086(2) 0.5693(3) 0.7475(3) 0.051(3) Uani 1 1 d G U . . .
C16 C -0.0736(3) 0.5905(4) 0.7183(3) 0.081(4) Uani 1 1 d G U . . .
H16 H -0.0867 0.6467 0.7136 0.097 Uiso 1 1 calc R . . . .
C17 C -0.1168(3) 0.5235(4) 0.6969(3) 0.054(3) Uani 1 1 d G U . . .
C18 C -0.1869(3) 0.5221(5) 0.6631(3) 0.037(3) Uani 1 1 d G U . . .
H18 H -0.2089 0.5729 0.6539 0.045 Uiso 1 1 calc R . . . .
C19 C 0.1807(6) 0.6043(9) 0.0254(7) 0.026(3) Uani 1 1 d . . . . .
H19 H 0.1865 0.6336 -0.0119 0.031 Uiso 1 1 calc R . . . .
C20 C 0.1800(6) 0.5187(10) 0.0232(7) 0.028(3) Uani 1 1 d . . . . .
H20 H 0.1859 0.4906 -0.0145 0.033 Uiso 1 1 calc R . . . .
C21 C 0.1641(5) 0.6050(12) 0.1335(8) 0.031(4) Uani 1 1 d . . . . .
H21 H 0.1592 0.6348 0.1713 0.038 Uiso 1 1 calc R . . . .
C22 C 0.1619(5) 0.5201(9) 0.1331(7) 0.023(3) Uani 1 1 d . . . . .
H22 H 0.1548 0.4925 0.1700 0.027 Uiso 1 1 calc R . . . .
C23 C 0.1702(5) 0.4710(13) 0.0782(7) 0.029(4) Uani 1 1 d . . . . .
C24 C 0.1692(5) 0.3773(12) 0.0782(7) 0.025(4) Uani 1 1 d . . . . .
C25 C 0.1751(6) 0.3330(11) 0.1435(8) 0.033(3) Uani 1 1 d . . . . .
H25 H 0.1795 0.3626 0.1876 0.039 Uiso 1 1 calc R . . . .
C26 C 0.1744(7) 0.2462(11) 0.1435(8) 0.039(4) Uani 1 1 d . . . . .
H26 H 0.1785 0.2172 0.1877 0.046 Uiso 1 1 calc R . . . .
C27 C 0.1677(6) 0.2010(13) 0.0780(9) 0.040(5) Uani 1 1 d . . . . .
H27 H 0.1664 0.1419 0.0780 0.049 Uiso 1 1 calc R . . . .
C28 C 0.1628(7) 0.2439(11) 0.0130(8) 0.040(4) Uani 1 1 d . . . . .
H28 H 0.1592 0.2140 -0.0306 0.048 Uiso 1 1 calc R . . . .
C29 C 0.1634(5) 0.3309(10) 0.0134(7) 0.024(3) Uani 1 1 d . U . . .
H29 H 0.1599 0.3598 -0.0306 0.029 Uiso 1 1 calc R . . . .
C30 C 0.3353(5) 0.4230(10) 0.7306(7) 0.023(3) Uani 1 1 d . . . . .
C31 C 0.3329(5) 0.5075(11) 0.7396(8) 0.028(3) Uani 1 1 d . . . . .
C32 C 0.3333(6) 0.5670(11) 0.6870(8) 0.026(3) Uani 1 1 d . . . . .
C33 C 0.3345(5) 0.5424(9) 0.6196(7) 0.018(3) Uani 1 1 d . . . . .
C34 C 0.3364(5) 0.4544(9) 0.6087(7) 0.020(3) Uani 1 1 d . . . . .
C35 C 0.3385(5) 0.3955(9) 0.6653(8) 0.019(3) Uani 1 1 d . . . . .
C36 C 1.0000 0.2439(14) 0.5000 0.033(5) Uani 1 2 d S T P . .
H36 H 1.0000 0.1849 0.5000 0.040 Uiso 1 2 calc RS T P . .
C37 C 0.9863(6) 0.2833(10) 0.5506(8) 0.033(3) Uani 1 1 d . . . . .
H37 H 0.9774 0.2525 0.5844 0.039 Uiso 1 1 calc R . . . .
C38 C 0.9860(5) 0.3712(9) 0.5506(7) 0.025(3) Uani 1 1 d . . . . .
H38 H 0.9764 0.3999 0.5848 0.030 Uiso 1 1 calc R . . . .
C39 C 1.0000 0.4183(15) 0.5000 0.019(4) Uani 1 2 d S T P . .
C40 C 1.0000 0.5124(13) 0.5000 0.022(4) Uani 1 2 d S T P . .
C41 C 0.9836(5) 0.5574(10) 0.4301(7) 0.028(3) Uani 1 1 d . . . . .
H41 H 0.9723 0.5289 0.3825 0.033 Uiso 1 1 calc R . . . .
C42 C 0.9843(5) 0.6439(9) 0.4323(7) 0.025(3) Uani 1 1 d . . . . .
H42 H 0.9736 0.6737 0.3854 0.030 Uiso 1 1 calc R . . . .
C43 C 0.9962(6) -0.0611(10) 0.7569(8) 0.024(3) Uani 1 1 d . . . . .
C44 C 1.0004(5) -0.0342(9) 0.6931(8) 0.020(3) Uani 1 1 d . . . . .
C45 C 1.0028(5) 0.0520(9) 0.6837(7) 0.021(3) Uani 1 1 d . . . . .
C46 C 1.0004(6) 0.1085(9) 0.7366(8) 0.019(3) Uani 1 1 d . . . . .
C47 C 0.9966(5) 0.0816(10) 0.8025(7) 0.022(3) Uani 1 1 d . . . . .
C48 C 0.9949(5) -0.0072(11) 0.8116(8) 0.025(3) Uani 1 1 d . . . . .
C49 C 0.3338(5) 0.5402(10) 0.2315(7) 0.023(3) Uani 1 1 d . . . . .
C50 C 0.3301(5) 0.4539(9) 0.2405(7) 0.021(3) Uani 1 1 d . . . . .
C51 C 0.3313(6) 0.3982(11) 0.1869(9) 0.028(4) Uani 1 1 d . . . . .
C52 C 0.3382(5) 0.4258(10) 0.1237(8) 0.024(3) Uani 1 1 d . . . . .
C53 C 0.3419(5) 0.5115(10) 0.1153(8) 0.025(3) Uani 1 1 d . . . . .
C54 C 0.3390(6) 0.5690(10) 0.1676(8) 0.027(3) Uani 1 1 d . . . . .
C55 C 0.4919(6) -0.1050(10) 0.9346(7) 0.026(3) Uani 1 1 d . U . . .
H55 H 0.4858 -0.1343 0.8895 0.031 Uiso 1 1 calc R . . . .
C56 C 0.4928(6) -0.0157(10) 0.9358(8) 0.030(3) Uani 1 1 d . . . . .
H56 H 0.4883 0.0130 0.8913 0.036 Uiso 1 1 calc R . . . .
C57 C 0.5000 0.0312(12) 1.0000 0.017(4) Uani 1 2 d S T P . .
C58 C 0.5000 0.1235(12) 1.0000 0.021(4) Uani 1 2 d S T P . .
C59 C 0.4884(5) 0.1687(12) 1.0533(7) 0.033(3) Uani 1 1 d . . . . .
H59 H 0.4810 0.1398 1.0893 0.040 Uiso 1 1 calc R . . . .
C60 C 0.4881(6) 0.2555(11) 1.0521(8) 0.037(3) Uani 1 1 d . . . . .
H60 H 0.4796 0.2846 1.0871 0.044 Uiso 1 1 calc R . . . .
C61 C 0.5000 0.3022(15) 1.0000 0.031(5) Uani 1 2 d S T P . .
H61 H 0.5000 0.3613 1.0000 0.037 Uiso 1 2 calc RS T P . .
C62 C 0.3349(5) -0.1408(9) 0.3663(7) 0.023(3) Uani 1 1 d . . . . .
H62 H 0.3402 -0.1704 0.3288 0.027 Uiso 1 1 calc R . . . .
C63 C 0.3383(5) -0.0552(10) 0.3677(8) 0.026(3) Uani 1 1 d . . . . .
H63 H 0.3460 -0.0280 0.3310 0.031 Uiso 1 1 calc R . . . .
C64 C 0.3163(6) -0.1402(9) 0.4730(7) 0.027(3) Uani 1 1 d . . . . .
H64 H 0.3086 -0.1688 0.5089 0.032 Uiso 1 1 calc R . . . .
C65 C 0.3202(5) -0.0521(8) 0.4758(7) 0.020(3) Uani 1 1 d . . . . .
H65 H 0.3155 -0.0232 0.5142 0.024 Uiso 1 1 calc R . . . .
C66 C 0.3308(4) -0.0056(9) 0.4225(6) 0.014(3) Uani 1 1 d . . . . .
C67 C 0.3340(5) 0.0852(11) 0.4248(7) 0.021(3) Uani 1 1 d . . . . .
C68 C 0.3529(5) 0.1310(9) 0.4960(7) 0.026(2) Uani 1 1 d . . . . .
H68 H 0.3620 0.1019 0.5426 0.031 Uiso 1 1 calc R . . . .
C69 C 0.3582(6) 0.2173(9) 0.4983(8) 0.034(3) Uani 1 1 d . . . . .
H69 H 0.3712 0.2453 0.5468 0.041 Uiso 1 1 calc R . . . .
C70 C 0.3446(6) 0.2659(12) 0.4293(8) 0.038(4) Uani 1 1 d . . . . .
H70 H 0.3491 0.3246 0.4318 0.045 Uiso 1 1 calc R . . . .
C71 C 0.3243(6) 0.2216(11) 0.3583(9) 0.037(4) Uani 1 1 d . . . . .
H71 H 0.3142 0.2516 0.3118 0.044 Uiso 1 1 calc R . . . .
C72 C 0.3184(5) 0.1336(10) 0.3542(7) 0.028(3) Uani 1 1 d . . . . .
H72 H 0.3042 0.1059 0.3052 0.034 Uiso 1 1 calc R . . . .

loop_
_atom_site_aniso_label
_atom_site_aniso_U_11
_atom_site_aniso_U_22
_atom_site_aniso_U_33
_atom_site_aniso_U_23
_atom_site_aniso_U_13
_atom_site_aniso_U_12
F1 0.049(4) 0.039(6) 0.030(4) 0.005(4) 0.034(4) 0.003(4)
F2 0.046(4) 0.027(6) 0.027(4) 0.003(4) 0.025(4) -0.003(4)
F3 0.053(4) 0.026(5) 0.034(5) 0.006(4) 0.030(4) 0.007(4)
F4 0.051(4) 0.040(6) 0.022(4) 0.000(4) 0.028(3) 0.002(4)
F5 0.053(4) 0.026(5) 0.022(4) 0.007(4) 0.020(4) -0.005(4)
F6 0.046(4) 0.025(6) 0.026(4) 0.005(4) 0.020(3) 0.001(3)
F7 0.038(4) 0.022(5) 0.027(4) -0.002(3) 0.024(3) -0.003(3)
F8 0.046(4) 0.025(5) 0.024(4) 0.002(4) 0.019(3) -0.004(4)
F9 0.050(4) 0.025(5) 0.039(5) -0.005(4) 0.034(4) -0.008(4)
F10 0.039(4) 0.036(5) 0.026(4) -0.001(4) 0.026(3) 0.000(3)
F11 0.044(4) 0.032(5) 0.017(3) 0.005(4) 0.022(3) -0.003(4)
F12 0.052(5) 0.033(6) 0.029(4) 0.004(4) 0.029(4) 0.002(4)
I1 0.0276(3) 0.0301(5) 0.0187(4) 0.0036(4) 0.0137(3) -0.0023(3)
I2 0.0241(3) 0.0303(5) 0.0167(4) 0.0026(4) 0.0126(3) -0.0013(3)
I3 0.0268(4) 0.0183(5) 0.0186(4) -0.0028(3) 0.0108(3) -0.0003(3)
I4 0.0346(4) 0.0247(5) 0.0211(4) -0.0031(4) 0.0156(3) 0.0020(3)
I5 0.0246(3) 0.0301(5) 0.0176(4) -0.0020(3) 0.0124(3) -0.0010(3)
I6 0.0326(4) 0.0290(5) 0.0181(4) -0.0023(4) 0.0163(3) -0.0037(3)
N1 0.040(5) 0.017(7) 0.011(6) 0.005(4) 0.011(5) 0.011(4)
N2 0.024(6) 0.015(9) 0.022(8) 0.000 0.015(6) 0.000
N3 0.028(5) 0.037(9) 0.013(5) -0.001(4) 0.012(4) 0.001(4)
N4 0.029(7) 0.034(12) 0.013(8) 0.000 0.011(6) 0.000
O1 0.067(6) 0.028(7) 0.016(5) 0.006(4) 0.027(5) 0.007(5)
O2 0.043(7) 0.008(7) 0.031(7) 0.000 0.020(6) 0.000
O3 0.054(5) 0.022(6) 0.023(5) 0.003(4) 0.024(4) 0.001(4)
O4 0.074(10) 0.027(10) 0.035(9) 0.000 0.039(8) 0.000
C1 0.041(5) 0.079(7) 0.030(5) 0.006(5) 0.024(4) 0.000(5)
C2 0.063(6) 0.073(8) 0.022(5) -0.002(5) 0.021(5) 0.011(6)
C3 0.056(6) 0.085(7) 0.031(5) 0.002(5) 0.023(5) 0.027(5)
C4 0.061(6) 0.101(7) 0.025(5) 0.005(5) 0.029(4) 0.011(5)
C5 0.079(6) 0.103(7) 0.042(5) 0.007(6) 0.029(5) 0.002(6)
C6 0.078(6) 0.094(7) 0.035(5) 0.000(5) 0.032(5) 0.002(6)
C7 0.061(5) 0.103(7) 0.028(5) 0.001(5) 0.032(4) 0.001(5)
C8 0.068(6) 0.087(7) 0.028(5) -0.001(5) 0.031(5) -0.031(5)
C9 0.057(6) 0.072(8) 0.025(5) 0.002(5) 0.025(5) -0.006(6)
C10 0.037(5) 0.072(7) 0.018(5) -0.002(5) 0.019(4) -0.013(5)
C11 0.057(6) 0.077(7) 0.023(5) -0.004(5) 0.027(4) 0.009(5)
C12 0.077(6) 0.094(7) 0.027(5) 0.004(5) 0.030(5) 0.009(6)
C13 0.080(6) 0.106(7) 0.045(6) -0.003(6) 0.031(5) 0.024(6)
C14 0.093(7) 0.098(7) 0.056(6) 0.001(6) 0.029(5) 0.010(6)
C15 0.062(6) 0.077(7) 0.026(5) 0.001(5) 0.030(4) 0.003(5)
C16 0.091(6) 0.101(7) 0.043(6) 0.007(6) 0.030(5) -0.001(6)
C17 0.058(5) 0.088(7) 0.026(5) -0.001(5) 0.028(4) -0.022(5)
C18 0.044(5) 0.057(7) 0.020(5) 0.002(5) 0.024(4) 0.011(5)
C19 0.038(6) 0.027(8) 0.019(6) -0.005(5) 0.019(5) -0.006(5)
C20 0.030(6) 0.040(9) 0.011(6) 0.001(5) 0.010(5) -0.006(5)
C21 0.020(5) 0.055(12) 0.021(7) -0.013(7) 0.012(5) -0.019(6)
C22 0.023(5) 0.038(9) 0.015(6) 0.002(5) 0.016(5) 0.004(5)
C23 0.008(5) 0.064(14) 0.010(7) -0.007(6) 0.001(5) -0.003(5)
C24 0.023(6) 0.038(11) 0.019(7) -0.002(6) 0.015(6) -0.005(5)
C25 0.059(8) 0.031(8) 0.022(7) 0.001(6) 0.031(6) -0.008(7)
C26 0.051(8) 0.042(10) 0.019(7) 0.011(6) 0.016(6) -0.003(7)
C27 0.060(10) 0.025(10) 0.052(11) -0.009(7) 0.040(9) -0.016(6)
C28 0.051(8) 0.051(11) 0.018(7) -0.013(6) 0.018(6) -0.023(7)
C29 0.041(6) 0.025(6) 0.013(5) 0.006(5) 0.019(4) -0.001(5)
C30 0.020(5) 0.034(9) 0.015(6) -0.001(6) 0.008(5) 0.000(5)
C31 0.026(6) 0.048(10) 0.015(6) -0.001(6) 0.015(5) -0.007(6)
C32 0.024(5) 0.034(10) 0.016(7) -0.006(6) 0.008(5) -0.002(5)
C33 0.022(5) 0.020(7) 0.017(6) 0.001(6) 0.013(5) -0.005(5)
C34 0.026(5) 0.026(8) 0.009(6) 0.004(5) 0.010(5) -0.001(5)
C35 0.019(5) 0.014(8) 0.025(7) -0.001(5) 0.011(5) -0.003(4)
C36 0.051(11) 0.012(11) 0.028(11) 0.000 0.014(9) 0.000
C37 0.042(7) 0.033(9) 0.027(7) 0.007(6) 0.021(6) -0.003(6)
C38 0.036(6) 0.028(8) 0.020(6) 0.005(5) 0.020(5) 0.004(5)
C39 0.023(8) 0.021(12) 0.006(8) 0.000 0.002(6) 0.000
C40 0.018(7) 0.019(11) 0.036(12) 0.000 0.020(8) 0.000
C41 0.033(6) 0.033(8) 0.018(6) -0.007(6) 0.014(5) 0.005(6)
C42 0.035(6) 0.036(8) 0.008(5) 0.001(5) 0.014(5) -0.004(5)
C43 0.024(5) 0.029(9) 0.017(7) 0.008(6) 0.010(5) 0.009(5)
C44 0.024(5) 0.008(7) 0.022(7) -0.003(6) 0.009(5) 0.003(5)
C45 0.023(5) 0.019(8) 0.025(6) 0.005(6) 0.016(5) 0.009(5)
C46 0.023(5) 0.020(8) 0.023(7) -0.002(6) 0.018(5) -0.001(5)
C47 0.017(5) 0.033(9) 0.010(6) -0.004(6) 0.004(4) 0.006(5)
C48 0.021(5) 0.033(10) 0.016(6) 0.000(6) 0.007(5) -0.003(5)
C49 0.015(5) 0.038(9) 0.010(6) 0.000(6) 0.004(4) 0.001(5)
C50 0.020(5) 0.028(8) 0.022(6) 0.004(5) 0.016(5) -0.004(5)
C51 0.025(6) 0.042(11) 0.026(7) -0.001(7) 0.019(6) -0.010(6)
C52 0.017(5) 0.033(9) 0.021(7) -0.004(6) 0.010(5) -0.001(5)
C53 0.023(5) 0.041(9) 0.010(6) 0.001(6) 0.008(5) -0.004(5)
C54 0.028(6) 0.029(9) 0.021(7) -0.003(6) 0.011(6) -0.010(6)
C55 0.040(6) 0.034(8) 0.008(5) 0.001(5) 0.016(5) 0.003(5)
C56 0.039(7) 0.041(9) 0.020(6) 0.008(6) 0.022(6) -0.001(6)
C57 0.030(8) 0.009(10) 0.016(9) 0.000 0.015(7) 0.000
C58 0.010(6) 0.006(9) 0.030(10) 0.000 -0.002(6) 0.000
C59 0.028(6) 0.054(11) 0.014(6) -0.002(6) 0.009(5) 0.008(6)
C60 0.036(7) 0.039(10) 0.025(7) -0.002(6) 0.009(6) 0.002(6)
C61 0.035(9) 0.023(13) 0.015(10) 0.000 -0.001(8) 0.000
C62 0.036(6) 0.024(8) 0.012(6) 0.006(5) 0.015(5) 0.008(5)
C63 0.022(5) 0.035(9) 0.018(6) -0.004(6) 0.008(5) 0.001(5)
C64 0.039(6) 0.029(8) 0.022(6) 0.002(5) 0.022(5) 0.000(5)
C65 0.031(6) 0.022(7) 0.010(5) 0.002(5) 0.013(5) 0.009(5)
C66 0.018(5) 0.015(8) 0.007(6) 0.003(4) 0.005(4) 0.003(4)
C67 0.016(5) 0.030(10) 0.013(7) 0.000(5) 0.006(5) -0.008(4)
C68 0.040(6) 0.019(7) 0.016(6) 0.008(5) 0.013(5) -0.002(5)
C69 0.040(7) 0.045(9) 0.022(7) -0.011(6) 0.021(6) -0.005(6)
C70 0.039(7) 0.039(11) 0.028(8) -0.001(6) 0.013(6) -0.023(7)
C71 0.045(8) 0.042(10) 0.027(8) -0.002(7) 0.021(6) -0.009(6)
C72 0.028(5) 0.046(9) 0.009(5) -0.009(6) 0.009(5) -0.005(6)

loop_
_atom_type_symbol
_atom_type_description
_atom_type_scat_dispersion_real
_atom_type_scat_dispersion_imag
_atom_type_scat_source
C C 0.0033 0.0016 'International Tables Vol C Tables 4.2.6.8 and 6.1.1.4'
H H 0.0000 0.0000 'International Tables Vol C Tables 4.2.6.8 and 6.1.1.4'
F F 0.0171 0.0103 'International Tables Vol C Tables 4.2.6.8 and 6.1.1.4'
I I -0.4742 1.8119 'International Tables Vol C Tables 4.2.6.8 and 6.1.1.4'
N N 0.0061 0.0033 'International Tables Vol C Tables 4.2.6.8 and 6.1.1.4'
O O 0.0106 0.0060 'International Tables Vol C Tables 4.2.6.8 and 6.1.1.4'

loop_
_geom_angle_atom_site_label_1
_geom_angle_atom_site_label_2
_geom_angle_atom_site_label_3
_geom_angle
_geom_angle_site_symmetry_1
_geom_angle_site_symmetry_3
_geom_angle_publ_flag
O1 N1 C19 121.6(10) . . ?
O1 N1 C21 120.9(11) . . ?
C19 N1 C21 117.5(14) . . ?
O2 N2 C42 121.0(9) . . ?
O2 N2 C42 121.0(9) . 2_756 ?
C42 N2 C42 118.0(17) . 2_756 ?
O3 N3 C62 121.0(10) . . ?
O3 N3 C64 121.5(10) . . ?
C62 N3 C64 117.5(14) . . ?
O4 N4 C55 119.9(10) . . ?
O4 N4 C55 119.9(10) . 2_657 ?
C55 N4 C55 120.3(19) 2_657 . ?
C2 C1 H1 118.6 . . ?
C18 C1 H1 118.6 . . ?
C18 C1 C2 122.7 . . ?
C1 C2 H2 122.3 . . ?
C3 C2 C1 115.3 . . ?
C3 C2 H2 122.3 . . ?
C2 C3 H3 117.9 . . ?
C4 C3 C2 124.1 . . ?
C4 C3 H3 117.9 . . ?
C3 C4 C5 109.2 . . ?
C3 C4 C17 121.7 . . ?
C17 C4 C5 129.0 . . ?
C4 C5 H5 119.8 . . ?
C6 C5 C4 120.4 . . ?
C6 C5 H5 119.8 . . ?
C5 C6 C7 119.4 . . ?
C5 C6 C15 112.0 . . ?
C15 C6 C7 128.5 . . ?
C8 C7 C6 136.8 . . ?
C12 C7 C6 106.1 . . ?
C12 C7 C8 117.1 . . ?
C7 C8 H8 119.9 . . ?
C7 C8 C9 120.1 . . ?
C9 C8 H8 119.9 . . ?
C8 C9 H9 119.7 . . ?
C10 C9 C8 120.5 . . ?
C10 C9 H9 119.7 . . ?
C9 C10 H10 119.6 . . ?
C9 C10 C11 120.7 . . ?
C11 C10 H10 119.6 . . ?
C10 C11 H11 120.4 . . ?
C12 C11 C10 119.2 . . ?
C12 C11 H11 120.4 . . ?
C7 C12 C11 122.3 . . ?
C7 C12 C13 123.8 . . ?
C13 C12 C11 113.9 . . ?
C12 C13 H13 114.8 . . ?
C14 C13 C12 130.5 . . ?
C14 C13 H13 114.8 . . ?
C13 C14 H14 125.7 . . ?
C13 C14 C15 108.6 . . ?
C15 C14 H14 125.7 . . ?
C6 C15 C16 128.6 . . ?
C14 C15 C6 122.5 . . ?
C14 C15 C16 108.9 . . ?
C15 C16 H16 121.2 . . ?
C17 C16 C15 117.5 . . ?
C17 C16 H16 121.2 . . ?
C4 C17 C16 112.5 . . ?
C4 C17 C18 115.6 . . ?
C16 C17 C18 131.9 . . ?
C1 C18 C17 120.4 . . ?
C1 C18 H18 119.8 . . ?
C17 C18 H18 119.8 . . ?
N1 C19 H19 118.4 . . ?
C20 C19 N1 123.1(13) . . ?
C20 C19 H19 118.4 . . ?
C19 C20 H20 119.7 . . ?
C19 C20 C23 120.6(14) . . ?
C23 C20 H20 119.7 . . ?
N1 C21 H21 119.1 . . ?
C22 C21 N1 121.8(14) . . ?
C22 C21 H21 119.1 . . ?
C21 C22 H22 119.0 . . ?
C21 C22 C23 122.0(14) . . ?
C23 C22 H22 119.0 . . ?
C20 C23 C24 122.5(13) . . ?
C22 C23 C20 115.0(18) . . ?
C22 C23 C24 122.5(13) . . ?
C25 C24 C23 120.6(13) . . ?
C25 C24 C29 118.3(16) . . ?
C29 C24 C23 121.1(13) . . ?
C24 C25 H25 119.8 . . ?
C26 C25 C24 120.5(14) . . ?
C26 C25 H25 119.8 . . ?
C25 C26 H26 119.7 . . ?
C25 C26 C27 120.6(14) . . ?
C27 C26 H26 119.7 . . ?
C26 C27 H27 120.1 . . ?
C28 C27 C26 119.8(17) . . ?
C28 C27 H27 120.1 . . ?
C27 C28 H28 120.4 . . ?
C29 C28 C27 119.3(14) . . ?
C29 C28 H28 120.4 . . ?
C24 C29 H29 119.2 . . ?
C28 C29 C24 121.6(12) . . ?
C28 C29 H29 119.2 . . ?
C31 C30 I1 122.2(10) . . ?
C31 C30 C35 117.0(13) . . ?
C35 C30 I1 120.8(12) . . ?
F1 C31 C32 114.7(14) . . ?
C30 C31 F1 121.7(12) . . ?
C30 C31 C32 123.7(13) . . ?
F2 C32 C31 120.9(12) . . ?
F2 C32 C33 117.8(14) . . ?
C33 C32 C31 121.3(14) . . ?
C32 C33 I2 123.7(12) . . ?
C32 C33 C34 115.9(13) . . ?
C34 C33 I2 120.4(9) . . ?
F4 C34 C33 120.3(11) . . ?
F4 C34 C35 118.4(12) . . ?
C33 C34 C35 121.3(12) . . ?
F3 C35 C30 121.7(13) . . ?
F3 C35 C34 117.4(12) . . ?
C30 C35 C34 120.7(13) . . ?
C37 C36 H36 117.4 . . ?
C37 C36 H36 117.4 2_756 . ?
C37 C36 C37 125(2) . 2_756 ?
C36 C37 H37 121.2 . . ?
C36 C37 C38 117.7(14) . . ?
C38 C37 H37 121.2 . . ?
C37 C38 H38 119.3 . . ?
C37 C38 C39 121.5(13) . . ?
C39 C38 H38 119.3 . . ?
C38 C39 C38 116.6(19) . 2_756 ?
C38 C39 C40 121.7(10) . . ?
C38 C39 C40 121.7(10) 2_756 . ?
C41 C40 C39 120.7(10) . . ?
C41 C40 C39 120.7(10) 2_756 . ?
C41 C40 C41 118.6(19) . 2_756 ?
C40 C41 H41 120.4 . . ?
C42 C41 C40 119.2(13) . . ?
C42 C41 H41 120.4 . . ?
N2 C42 C41 122.5(12) . . ?
N2 C42 H42 118.7 . . ?
C41 C42 H42 118.7 . . ?
F5 C43 C44 120.5(13) . . ?
F5 C43 C48 115.8(11) . . ?
C44 C43 C48 123.7(15) . . ?
C43 C44 I3 121.6(11) . . ?
C43 C44 C45 117.2(13) . . ?
C45 C44 I3 121.2(10) . . ?
F7 C45 C44 122.2(12) . . ?
F7 C45 C46 116.9(12) . . ?
C44 C45 C46 120.9(12) . . ?
F8 C46 C45 118.5(12) . . ?
F8 C46 C47 119.2(13) . . ?
C45 C46 C47 122.4(14) . . ?
C46 C47 I4 123.0(12) . . ?
C46 C47 C48 115.8(13) . . ?
C48 C47 I4 121.2(10) . . ?
F6 C48 C43 121.1(14) . . ?
F6 C48 C47 118.8(13) . . ?
C43 C48 C47 120.1(13) . . ?
C50 C49 I5 121.2(9) . . ?
C50 C49 C54 118.6(13) . . ?
C54 C49 I5 120.2(12) . . ?
F10 C50 C49 119.9(11) . . ?
F10 C50 C51 119.7(13) . . ?
C51 C50 C49 120.3(12) . . ?
F9 C51 C50 118.1(12) . . ?
F9 C51 C52 119.9(14) . . ?
C50 C51 C52 121.9(15) . . ?
C51 C52 I6 120.7(12) . . ?
C53 C52 I6 121.9(10) . . ?
C53 C52 C51 117.3(14) . . ?
F11 C53 C52 120.9(13) . . ?
F11 C53 C54 117.4(13) . . ?
C52 C53 C54 121.6(13) . . ?
F12 C54 C49 121.9(13) . . ?
F12 C54 C53 117.8(12) . . ?
C49 C54 C53 120.3(14) . . ?
N4 C55 H55 120.4 . . ?
N4 C55 C56 119.2(13) . . ?
C56 C55 H55 120.4 . . ?
C55 C56 H56 118.5 . . ?
C57 C56 C55 123.0(13) . . ?
C57 C56 H56 118.5 . . ?
C56 C57 C56 115.1(19) 2_657 . ?
C56 C57 C58 122.4(9) . . ?
C56 C57 C58 122.4(9) 2_657 . ?
C59 C58 C57 120.5(10) 2_657 . ?
C59 C58 C57 120.5(10) . . ?
C59 C58 C59 119(2) . 2_657 ?
C58 C59 H59 120.1 . . ?
C60 C59 C58 119.8(14) . . ?
C60 C59 H59 120.1 . . ?
C59 C60 H60 118.8 . . ?
C59 C60 C61 122.4(15) . . ?
C61 C60 H60 118.8 . . ?
C60 C61 C60 117(2) . 2_657 ?
C60 C61 H61 121.7 2_657 . ?
C60 C61 H61 121.7 . . ?
N3 C62 H62 118.8 . . ?
C63 C62 N3 122.3(13) . . ?
C63 C62 H62 118.8 . . ?
C62 C63 H63 118.8 . . ?
C62 C63 C66 122.4(13) . . ?
C66 C63 H63 118.8 . . ?
N3 C64 H64 119.4 . . ?
N3 C64 C65 121.1(11) . . ?
C65 C64 H64 119.4 . . ?
C64 C65 H65 119.0 . . ?
C64 C65 C66 121.9(11) . . ?
C66 C65 H65 119.0 . . ?
C63 C66 C67 123.4(12) . . ?
C65 C66 C63 114.7(14) . . ?
C65 C66 C67 121.9(11) . . ?
C66 C67 C72 121.2(12) . . ?
C68 C67 C66 121.8(12) . . ?
C68 C67 C72 116.9(15) . . ?
C67 C68 H68 119.3 . . ?
C69 C68 C67 121.4(12) . . ?
C69 C68 H68 119.3 . . ?
C68 C69 H69 118.9 . . ?
C68 C69 C70 122.3(13) . . ?
C70 C69 H69 118.9 . . ?
C69 C70 H70 121.6 . . ?
C71 C70 C69 116.8(16) . . ?
C71 C70 H70 121.6 . . ?
C70 C71 H71 118.9 . . ?
C70 C71 C72 122.2(14) . . ?
C72 C71 H71 118.9 . . ?
C67 C72 H72 119.8 . . ?
C71 C72 C67 120.4(13) . . ?
C71 C72 H72 119.8 . . ?

loop_
_geom_bond_atom_site_label_1
_geom_bond_atom_site_label_2
_geom_bond_distance
_geom_bond_site_symmetry_2
_geom_bond_publ_flag
F1 C31 1.354(15) . ?
F2 C32 1.350(18) . ?
F3 C35 1.350(16) . ?
F4 C34 1.357(13) . ?
F5 C43 1.359(17) . ?
F6 C48 1.346(15) . ?
F7 C45 1.339(14) . ?
F8 C46 1.327(16) . ?
F9 C51 1.346(19) . ?
F10 C50 1.339(13) . ?
F11 C53 1.349(14) . ?
F12 C54 1.326(18) . ?
I1 C30 2.075(14) . ?
I2 C33 2.082(13) . ?
I3 C44 2.095(13) . ?
I4 C47 2.076(13) . ?
I5 C49 2.097(14) . ?
I6 C52 2.106(14) . ?
N1 O1 1.288(17) . ?
N1 C19 1.356(15) . ?
N1 C21 1.380(17) . ?
N2 O2 1.33(2) . ?
N2 C42 1.351(15) . ?
N2 C42 1.351(15) 2_756 ?
N3 O3 1.303(17) . ?
N3 C62 1.371(16) . ?
N3 C64 1.372(16) . ?
N4 O4 1.31(2) . ?
N4 C55 1.357(15) 2_657 ?
N4 C55 1.357(15) . ?
C1 H1 0.9300 . ?
C1 C2 1.4131(16) . ?
C1 C18 1.3204(15) . ?
C2 H2 0.9300 . ?
C2 C3 1.4119(16) . ?
C3 H3 0.9300 . ?
C3 C4 1.3191(15) . ?
C4 C5 1.4005(16) . ?
C4 C17 1.3898(16) . ?
C5 H5 0.9300 . ?
C5 C6 1.3505(16) . ?
C6 C7 1.4547(17) . ?
C6 C15 1.4109(16) . ?
C7 C8 1.4201(16) . ?
C7 C12 1.3789(16) . ?
C8 H8 0.9300 . ?
C8 C9 1.4741(17) . ?
C9 H9 0.9300 . ?
C9 C10 1.2916(15) . ?
C10 H10 0.9300 . ?
C10 C11 1.4423(17) . ?
C11 H11 0.9300 . ?
C11 C12 1.4041(16) . ?
C12 C13 1.3978(16) . ?
C13 H13 0.9300 . ?
C13 C14 1.3700(16) . ?
C14 H14 0.9300 . ?
C14 C15 1.3722(16) . ?
C15 C16 1.4304(16) . ?
C16 H16 0.9300 . ?
C16 C17 1.3969(16) . ?
C17 C18 1.4904(17) . ?
C18 H18 0.9300 . ?
C19 H19 0.9300 . ?
C19 C20 1.35(2) . ?
C20 H20 0.9300 . ?
C20 C23 1.425(19) . ?
C21 H21 0.9300 . ?
C21 C22 1.34(2) . ?
C22 H22 0.9300 . ?
C22 C23 1.416(19) . ?
C23 C24 1.47(3) . ?
C24 C25 1.386(18) . ?
C24 C29 1.395(19) . ?
C25 H25 0.9300 . ?
C25 C26 1.37(2) . ?
C26 H26 0.9300 . ?
C26 C27 1.39(2) . ?
C27 H27 0.9300 . ?
C27 C28 1.38(2) . ?
C28 H28 0.9300 . ?
C28 C29 1.37(2) . ?
C29 H29 0.9300 . ?
C30 C31 1.35(2) . ?
C30 C35 1.382(17) . ?
C31 C32 1.39(2) . ?
C32 C33 1.380(17) . ?
C33 C34 1.41(2) . ?
C34 C35 1.417(18) . ?
C36 H36 0.9300 . ?
C36 C37 1.346(17) 2_756 ?
C36 C37 1.346(17) . ?
C37 H37 0.9300 . ?
C37 C38 1.384(19) . ?
C38 H38 0.9300 . ?
C38 C39 1.411(16) . ?
C39 C38 1.411(16) 2_756 ?
C39 C40 1.48(3) . ?
C40 C41 1.389(17) . ?
C40 C41 1.389(17) 2_756 ?
C41 H41 0.9300 . ?
C41 C42 1.36(2) . ?
C42 H42 0.9300 . ?
C43 C44 1.363(17) . ?
C43 C48 1.37(2) . ?
C44 C45 1.38(2) . ?
C45 C46 1.384(18) . ?
C46 C47 1.396(17) . ?
C47 C48 1.41(2) . ?
C49 C50 1.38(2) . ?
C49 C54 1.389(18) . ?
C50 C51 1.37(2) . ?
C51 C52 1.394(18) . ?
C52 C53 1.37(2) . ?
C53 C54 1.39(2) . ?
C55 H55 0.9300 . ?
C55 C56 1.41(2) . ?
C56 H56 0.9300 . ?
C56 C57 1.376(17) . ?
C57 C56 1.376(17) 2_657 ?
C57 C58 1.45(3) . ?
C58 C59 1.403(16) . ?
C58 C59 1.403(16) 2_657 ?
C59 H59 0.9300 . ?
C59 C60 1.37(2) . ?
C60 H60 0.9300 . ?
C60 C61 1.401(18) . ?
C61 C60 1.401(18) 2_657 ?
C61 H61 0.9300 . ?
C62 H62 0.9300 . ?
C62 C63 1.35(2) . ?
C63 H63 0.9300 . ?
C63 C66 1.410(17) . ?
C64 H64 0.9300 . ?
C64 C65 1.389(18) . ?
C65 H65 0.9300 . ?
C65 C66 1.400(16) . ?
C66 C67 1.43(2) . ?
C67 C68 1.404(18) . ?
C67 C72 1.432(18) . ?
C68 H68 0.9300 . ?
C68 C69 1.362(19) . ?
C69 H69 0.9300 . ?
C69 C70 1.421(19) . ?
C70 H70 0.9300 . ?
C70 C71 1.38(2) . ?
C71 H71 0.9300 . ?
C71 C72 1.39(2) . ?
C72 H72 0.9300 . ?

loop_
_geom_torsion_atom_site_label_1
_geom_torsion_atom_site_label_2
_geom_torsion_atom_site_label_3
_geom_torsion_atom_site_label_4
_geom_torsion
_geom_torsion_site_symmetry_1
_geom_torsion_site_symmetry_2
_geom_torsion_site_symmetry_3
_geom_torsion_site_symmetry_4
_geom_torsion_publ_flag
F1 C31 C32 F2 0.4(17) . . . . ?
F1 C31 C32 C33 -178.3(11) . . . . ?
F2 C32 C33 I2 -1.4(17) . . . . ?
F2 C32 C33 C34 -179.9(11) . . . . ?
F4 C34 C35 F3 -1.2(16) . . . . ?
F4 C34 C35 C30 -177.2(10) . . . . ?
F5 C43 C44 I3 0.6(17) . . . . ?
F5 C43 C44 C45 -179.7(12) . . . . ?
F5 C43 C48 F6 -1.2(18) . . . . ?
F5 C43 C48 C47 -179.6(11) . . . . ?
F7 C45 C46 F8 -0.9(17) . . . . ?
F7 C45 C46 C47 179.1(10) . . . . ?
F8 C46 C47 I4 -1.1(16) . . . . ?
F8 C46 C47 C48 179.4(11) . . . . ?
F9 C51 C52 I6 4.4(17) . . . . ?
F9 C51 C52 C53 -179.5(12) . . . . ?
F10 C50 C51 F9 -3.2(18) . . . . ?
F10 C50 C51 C52 179.2(10) . . . . ?
F11 C53 C54 F12 -3.1(18) . . . . ?
F11 C53 C54 C49 179.5(10) . . . . ?
I1 C30 C31 F1 0.4(16) . . . . ?
I1 C30 C31 C32 -179.6(9) . . . . ?
I1 C30 C35 F3 1.3(15) . . . . ?
I1 C30 C35 C34 177.1(8) . . . . ?
I2 C33 C34 F4 0.8(15) . . . . ?
I2 C33 C34 C35 -180.0(8) . . . . ?
I3 C44 C45 F7 1.4(16) . . . . ?
I3 C44 C45 C46 179.2(9) . . . . ?
I4 C47 C48 F6 1.4(15) . . . . ?
I4 C47 C48 C43 179.9(9) . . . . ?
I5 C49 C50 F10 1.7(14) . . . . ?
I5 C49 C50 C51 179.0(9) . . . . ?
I5 C49 C54 F12 2.1(17) . . . . ?
I5 C49 C54 C53 179.3(9) . . . . ?
I6 C52 C53 F11 -1.7(16) . . . . ?
I6 C52 C53 C54 176.2(9) . . . . ?
N1 C19 C20 C23 1(2) . . . . ?
N1 C21 C22 C23 1(2) . . . . ?
N3 C62 C63 C66 0.1(19) . . . . ?
N3 C64 C65 C66 0.9(19) . . . . ?
N4 C55 C56 C57 -1.6(18) . . . . ?
O1 N1 C19 C20 178.3(12) . . . . ?
O1 N1 C21 C22 -179.4(12) . . . . ?
O2 N2 C42 C41 -179.8(8) . . . . ?
O3 N3 C62 C63 179.4(12) . . . . ?
O3 N3 C64 C65 -179.9(11) . . . . ?
O4 N4 C55 C56 -179.2(8) . . . . ?
C1 C2 C3 C4 -0.6 . . . . ?
C2 C1 C18 C17 -1.2 . . . . ?
C2 C3 C4 C5 -178.8 . . . . ?
C2 C3 C4 C17 -1.3 . . . . ?
C3 C4 C5 C6 177.7 . . . . ?
C3 C4 C17 C16 -177.5 . . . . ?
C3 C4 C17 C18 1.8 . . . . ?
C4 C5 C6 C7 -178.2 . . . . ?
C4 C5 C6 C15 -0.7 . . . . ?
C4 C17 C18 C1 -0.6 . . . . ?
C5 C4 C17 C16 -0.4 . . . . ?
C5 C4 C17 C18 178.9 . . . . ?
C5 C6 C7 C8 -1.4 . . . . ?
C5 C6 C7 C12 179.7 . . . . ?
C5 C6 C15 C14 -179.5 . . . . ?
C5 C6 C15 C16 1.4 . . . . ?
C6 C7 C8 C9 -178.1 . . . . ?
C6 C7 C12 C11 176.8 . . . . ?
C6 C7 C12 C13 -0.5 . . . . ?
C6 C15 C16 C17 -1.5 . . . . ?
C7 C6 C15 C14 -2.3 . . . . ?
C7 C6 C15 C16 178.6 . . . . ?
C7 C8 C9 C10 1.2 . . . . ?
C7 C12 C13 C14 -2.4 . . . . ?
C8 C7 C12 C11 -2.4 . . . . ?
C8 C7 C12 C13 -179.6 . . . . ?
C8 C9 C10 C11 -1.5 . . . . ?
C9 C10 C11 C12 0.0 . . . . ?
C10 C11 C12 C7 2.1 . . . . ?
C10 C11 C12 C13 179.6 . . . . ?
C11 C12 C13 C14 -179.8 . . . . ?
C12 C7 C8 C9 0.8 . . . . ?
C12 C13 C14 C15 2.7 . . . . ?
C13 C14 C15 C6 -0.5 . . . . ?
C13 C14 C15 C16 178.8 . . . . ?
C14 C15 C16 C17 179.3 . . . . ?
C15 C6 C7 C8 -178.5 . . . . ?
C15 C6 C7 C12 2.6 . . . . ?
C15 C16 C17 C4 0.9 . . . . ?
C15 C16 C17 C18 -178.3 . . . . ?
C16 C17 C18 C1 178.5 . . . . ?
C17 C4 C5 C6 0.4 . . . . ?
C18 C1 C2 C3 1.8 . . . . ?
C19 N1 C21 C22 -0.5(18) . . . . ?
C19 C20 C23 C22 -0.2(17) . . . . ?
C19 C20 C23 C24 -179.9(12) . . . . ?
C20 C23 C24 C25 164.3(11) . . . . ?
C20 C23 C24 C29 -14.6(17) . . . . ?
C21 N1 C19 C20 -0.6(18) . . . . ?
C21 C22 C23 C20 -0.8(17) . . . . ?
C21 C22 C23 C24 178.8(12) . . . . ?
C22 C23 C24 C25 -15.3(18) . . . . ?
C22 C23 C24 C29 165.8(11) . . . . ?
C23 C24 C25 C26 -179.7(12) . . . . ?
C23 C24 C29 C28 179.6(12) . . . . ?
C24 C25 C26 C27 0(2) . . . . ?
C25 C24 C29 C28 0.6(18) . . . . ?
C25 C26 C27 C28 1(2) . . . . ?
C26 C27 C28 C29 -1(2) . . . . ?
C27 C28 C29 C24 0(2) . . . . ?
C29 C24 C25 C26 -0.7(19) . . . . ?
C30 C31 C32 F2 -179.6(11) . . . . ?
C30 C31 C32 C33 1.7(19) . . . . ?
C31 C30 C35 F3 -178.7(11) . . . . ?
C31 C30 C35 C34 -2.8(16) . . . . ?
C31 C32 C33 I2 177.4(9) . . . . ?
C31 C32 C33 C34 -1.1(17) . . . . ?
C32 C33 C34 F4 179.3(10) . . . . ?
C32 C33 C34 C35 -1.4(17) . . . . ?
C33 C34 C35 F3 179.5(10) . . . . ?
C33 C34 C35 C30 3.5(17) . . . . ?
C35 C30 C31 F1 -179.6(10) . . . . ?
C35 C30 C31 C32 0.3(18) . . . . ?
C36 C37 C38 C39 -0.5(17) . . . . ?
C37 C36 C37 C38 0.2(8) 2_756 . . . ?
C37 C38 C39 C38 0.3(9) . . . 2_756 ?
C37 C38 C39 C40 -179.7(9) . . . . ?
C38 C39 C40 C41 -149.2(8) 2_756 . . 2_756 ?
C38 C39 C40 C41 -149.2(8) . . . . ?
C38 C39 C40 C41 30.8(8) 2_756 . . . ?
C38 C39 C40 C41 30.8(8) . . . 2_756 ?
C39 C40 C41 C42 -179.8(8) . . . . ?
C40 C41 C42 N2 -0.5(16) . . . . ?
C41 C40 C41 C42 0.2(8) 2_756 . . . ?
C42 N2 C42 C41 0.2(8) 2_756 . . . ?
C43 C44 C45 F7 -178.3(10) . . . . ?
C43 C44 C45 C46 -0.6(17) . . . . ?
C44 C43 C48 F6 179.8(10) . . . . ?
C44 C43 C48 C47 1.3(19) . . . . ?
C44 C45 C46 F8 -178.8(11) . . . . ?
C44 C45 C46 C47 1.2(18) . . . . ?
C45 C46 C47 I4 178.9(9) . . . . ?
C45 C46 C47 C48 -0.6(17) . . . . ?
C46 C47 C48 F6 -179.1(10) . . . . ?
C46 C47 C48 C43 -0.7(17) . . . . ?
C48 C43 C44 I3 179.6(9) . . . . ?
C48 C43 C44 C45 -0.7(18) . . . . ?
C49 C50 C51 F9 179.5(11) . . . . ?
C49 C50 C51 C52 1.9(19) . . . . ?
C50 C49 C54 F12 -178.9(11) . . . . ?
C50 C49 C54 C53 -1.6(17) . . . . ?
C50 C51 C52 I6 -178.0(9) . . . . ?
C50 C51 C52 C53 -1.9(18) . . . . ?
C51 C52 C53 F11 -177.7(10) . . . . ?
C51 C52 C53 C54 0.2(18) . . . . ?
C52 C53 C54 F12 179.0(11) . . . . ?
C52 C53 C54 C49 1.6(19) . . . . ?
C54 C49 C50 F10 -177.4(10) . . . . ?
C54 C49 C50 C51 -0.1(17) . . . . ?
C55 N4 C55 C56 0.8(8) 2_657 . . . ?
C55 C56 C57 C56 0.8(9) . . . 2_657 ?
C55 C56 C57 C58 -179.2(9) . . . . ?
C56 C57 C58 C59 -19.1(8) 2_657 . . . ?
C56 C57 C58 C59 160.9(8) 2_657 . . 2_657 ?
C56 C57 C58 C59 -19.1(8) . . . 2_657 ?
C56 C57 C58 C59 160.9(8) . . . . ?
C57 C58 C59 C60 -179.4(9) . . . . ?
C58 C59 C60 C61 -1.1(18) . . . . ?
C59 C58 C59 C60 0.6(9) 2_657 . . . ?
C59 C60 C61 C60 0.6(9) . . . 2_657 ?
C62 N3 C64 C65 -0.2(17) . . . . ?
C62 C63 C66 C65 0.6(16) . . . . ?
C62 C63 C66 C67 -179.7(11) . . . . ?
C63 C66 C67 C68 -152.8(11) . . . . ?
C63 C66 C67 C72 26.7(16) . . . . ?
C64 N3 C62 C63 -0.3(17) . . . . ?
C64 C65 C66 C63 -1.1(16) . . . . ?
C64 C65 C66 C67 179.2(11) . . . . ?
C65 C66 C67 C68 26.9(16) . . . . ?
C65 C66 C67 C72 -153.6(10) . . . . ?
C66 C67 C68 C69 177.3(11) . . . . ?
C66 C67 C72 C71 -177.3(11) . . . . ?
C67 C68 C69 C70 1(2) . . . . ?
C68 C67 C72 C71 2.2(16) . . . . ?
C68 C69 C70 C71 1(2) . . . . ?
C69 C70 C71 C72 -1(2) . . . . ?
C70 C71 C72 C67 -1(2) . . . . ?
C72 C67 C68 C69 -2.2(16) . . . . ?

loop_
_twin_individual_id
_twin_individual_mass_fraction_refined
1 0.97(5)
2 0.03(5)
